data_9001314
loop_
_publ_author_name
'Niven, M. L.'
'Waters, D. J.'
'Moore, J. M.'

_publ_section_title
;
 The crystal structure of werdingite, (Mg,Fe)2Al12(Al,Fe)2Si4(B,Al)4O37, and
 its relationship to sillimanite, mullite and grandidierite
;
_journal_name_full 'American Mineralogist'
_journal_page_first 246
_journal_page_last 256
_journal_volume 76
_journal_year 1991
_chemical_formula_sum 'Al6.25 B2.54 Fe0.37 Mg0.84 O18.5 Si2'
_chemical_name_mineral Werdingite
_space_group_IT_number 2
_symmetry_space_group_name_Hall '-P 1'
_symmetry_space_group_name_H-M 'P -1'
_cell_angle_alpha 110.45
_cell_angle_beta 110.85
_cell_angle_gamma 84.66
_cell_length_a 7.995
_cell_length_b 8.152
_cell_length_c 11.406
_cell_formula_units_Z 2
_cell_volume 650.510
_database_code_amcsd 0001344
_exptl_crystal_density_diffrn 3.009
_cod_original_formula_sum 'Fe.37 Al6.25 Mg.84 Si2 B2.54 O18.5'
_cod_database_code 9001314

loop_
_space_group_symop_operation_xyz
x,y,z
-x,-y,-z

loop_
_atom_site_label
_atom_site_fract_x
_atom_site_fract_y
_atom_site_fract_z
_atom_site_occupancy
_atom_site_U_iso_or_equiv
Fe41 0.66240 0.16740 0.08270 0.21000 0.00730
Al41 0.66240 0.16740 0.08270 0.79000 0.00730
Al61 0.00000 0.00000 0.00000 0.50000 0.00530
Al62 0.00680 0.00200 0.25640 1.00000 0.00440
Al63 0.00000 0.00000 0.50000 0.50000 0.00400
Al64 0.50000 0.50000 0.00000 0.50000 0.00490
Al65 0.50460 0.49520 0.25060 1.00000 0.00400
Al66 0.50000 0.50000 0.50000 0.50000 0.00360
Al51 0.15230 0.31770 0.74130 1.00000 0.00410
Al52 0.22970 0.67770 0.35220 1.00000 0.00420
Fe51 0.12090 0.31530 0.23530 0.16000 0.00490
Mg51 0.12090 0.31530 0.23530 0.84000 0.00490
Si41 0.64960 0.15540 0.33540 1.00000 0.00410
Si42 0.35030 0.84060 0.18120 1.00000 0.00400
B31 0.22560 0.27060 0.50190 1.00000 0.00590
B32 0.22610 0.26520 -0.00480 0.77000 0.00470
Al32 0.22610 0.26520 -0.00480 0.23000 0.00470
B42 0.27050 0.21050 -0.00710 0.77000 0.00210
Al42 0.27050 0.21050 -0.00710 0.23000 0.00210
O1 0.02780 0.54370 0.26900 1.00000 0.00930
O2 0.15790 0.20090 -0.14710 1.00000 0.00770
O3 0.16150 0.20370 0.57520 1.00000 0.00640
O4 0.61750 0.27320 0.23790 1.00000 0.00860
O5 0.62410 0.27680 -0.03910 1.00000 0.00880
O6 0.63300 0.28750 0.47620 1.00000 0.00630
O7 0.64340 0.56260 0.17680 1.00000 0.00580
O8 0.64030 0.60340 -0.06270 1.00000 0.00610
O9 0.36130 0.70800 0.26200 1.00000 0.00640
O10 0.35230 0.44820 0.32580 1.00000 0.00470
O11 0.15240 0.19840 0.06370 1.00000 0.01070
O12 0.10150 -0.12380 0.37140 1.00000 0.00780
O13 0.15800 0.20140 0.36620 1.00000 0.00810
O14 0.15250 -0.07620 0.14680 1.00000 0.00600
O15 -0.14790 0.08150 0.36090 1.00000 0.00540
O16 -0.09850 0.12450 0.13420 1.00000 0.01070
O17 0.34970 0.40520 0.56550 1.00000 0.00570
O18 0.50420 -0.00610 0.26920 1.00000 0.01060
O19A 0.59050 -0.05030 0.01070 0.25000 0.01080
O19B 0.51670 0.00030 0.00500 0.25000 0.00720

loop_
_cod_related_entry_id
_cod_related_entry_database
_cod_related_entry_code
1 AMCSD 0001344
